data_4031422
loop_
_publ_author_name
'Clark, R.J.H.'
'Galas, A.M.R.'
'Kurmoo, M.'
'Hursthouse, M.B.'

_publ_section_title
;
 The crystal structures of (Pt (N H3)4) (Pt (N H3)4 Br2) (H S O4)4 and (Pt
 (N H3)4) (Pt (N H3)4 I2) (H S O4)3 (O H) (H2 O) (O H) (H2 O)
;
_journal_name_full
;
Journal of the Chemical Society. Dalton Transactions, Inorganic Chemistry 
(1972-)
;
_journal_page_first 2505
_journal_page_last 2513
_journal_volume 1982
_journal_year 1982
_chemical_formula_sum 'H30 I2 N8 O14 Pt2 S3'
_chemical_name_systematic '(Pt (N H3)4)2 I2 (H S O4)3 (O H) (H2 O)'
_space_group_IT_number 62
_symmetry_space_group_name_Hall '-P 2bc 2a'
_symmetry_space_group_name_H-M 'P m n b'
_cell_angle_alpha 90
_cell_angle_beta 90
_cell_angle_gamma 90
_cell_formula_units_Z 4
_cell_length_a 11.667
_cell_length_b 14.319
_cell_length_c 15.374
_cell_volume 2568.377
_citation_journal_id_ASTM JCDTBI
_cod_data_source_file Clark_JCDTBI_1982_993.cif
_cod_data_source_block H30I2N8O14Pt2S3
_cod_original_sg_symbol_Hall '-P 2ac 2n (y,-x,z)'
_cod_database_code 4031422

loop_
_symmetry_equiv_pos_as_xyz
x,y,z
-x,-y+1/2,z+1/2
-x+1/2,y+1/2,-z+1/2
x+1/2,-y,-z
-x,-y,-z
x,y-1/2,-z-1/2
x-1/2,-y-1/2,z-1/2
-x-1/2,y,z

loop_
_atom_site_label
_atom_site_type_symbol
_atom_site_fract_x
_atom_site_fract_y
_atom_site_fract_z
_atom_site_occupancy
_atom_site_U_iso_or_equiv
O7 O-2 0.4026 0.1808 0.4226 0.5 0.0
O4 O-2 0.0839 0.1063 -0.1081 1 0.0
N5 N-3 0.75 0.0596 0.1334 1 0.0
Pt1 Pt+3 0.25 0.2043 0.1642 1 0.0
O2 O-2 0.9181 0.0424 -0.0383 1 0.0
O3 O-2 0.919 0.0623 -0.1893 1 0.0
N7 N-3 0.75 0.176 0.2985 1 0.0
S2 S+6 0.4587 0.0847 0.4406 0.5 0.0
Pt2 Pt+3 0.75 0.2029 0.1674 1 0.0
N6 N-3 0.75 0.3431 0.1986 1 0.0
O1 O-2 0.9139 0.1977 -0.0985 1 0.0
O8 O-2 0.5834 0.0887 0.4201 0.5 0.0
O10 O-2 0.4244 0.0622 0.5261 0.5 0.0
O9 O-2 0.4 0.0245 0.3867 0.5 0.0
O6 O-2 0.5301 0.007 0.3924 0.5 0.0
N8 N-3 0.75 0.2379 0.0342 1 0.0
S1 S+6 0.9608 0.1036 -0.1109 1 0.0
N1 N-3 0.25 0.3243 0.0965 1 0.0
O5 O-2 0.3872 0.0241 0.7046 0.5 0.0
N3 N-3 0.25 0.2819 0.2787 1 0.0
N4 N-3 0.25 0.1304 0.0467 1 0.0
I1 I-1 0.9802 0.2046 0.1655 1 0.0
N2 N-3 0.25 0.0876 0.2376 1 0.0
